data_4347151
loop_
_publ_author_name
'Wang, Suna'
'Cao, Tingting'
'Yan, Hui'
'Li, Yunwu'
'Lu, Jing'
'Ma, Ranran'
'Li, Dacheng'
'Dou, Jianmin'
'Bai, Junfeng'

_publ_section_title
;
 Functionalization of Microporous Lanthanide-Based Metal-Organic
 Frameworks by Dicarboxylate Ligands with Methyl-Substituted
 Thieno[2,3-b]thiophene Groups: Sensing Activities and Magnetic
 Properties.
;
_journal_issue 11
_journal_name_full 'Inorganic chemistry'
_journal_page_first 5139
_journal_page_last 5151
_journal_paper_doi 10.1021/acs.inorgchem.5b02801
_journal_volume 55
_journal_year 2016
_chemical_formula_sum 'C67.5 H56 Er4 N2.5 O28 S12'
_chemical_formula_weight 2404.49
_space_group_IT_number 15
_space_group_name_Hall '-C 2yc'
_space_group_name_H-M_alt 'C 1 2/c 1'
_symmetry_cell_setting monoclinic
_symmetry_space_group_name_H-M 'C 1 2/c 1'
_atom_sites_solution_hydrogens geom
_atom_sites_solution_primary direct
_atom_sites_solution_secondary difmap
_audit_creation_method SHELXL-97
_cell_angle_alpha 90.00
_cell_angle_beta 98.111(2)
_cell_angle_gamma 90.00
_cell_formula_units_Z 8
_cell_length_a 13.1603(2)
_cell_length_b 33.4072(7)
_cell_length_c 42.2530(7)
_cell_measurement_reflns_used 68365
_cell_measurement_temperature 293(2)
_cell_measurement_theta_max 28.44
_cell_measurement_theta_min 2.40
_cell_volume 18390.7(6)
_computing_structure_refinement 'SHELXL-97 (Sheldrick, 1997)'
_computing_structure_solution 'SHELXS-97 (Sheldrick, 1990)'
_diffrn_ambient_temperature 293(2)
_diffrn_measured_fraction_theta_full 0.999
_diffrn_measured_fraction_theta_max 0.999
_diffrn_measurement_device_type 'CCD area detector'
_diffrn_measurement_method 'phi and omega scans'
_diffrn_radiation_monochromator graphite
_diffrn_radiation_source 'fine-focus sealed tube'
_diffrn_radiation_type MoK\a
_diffrn_radiation_wavelength 0.71073
_diffrn_reflns_av_R_equivalents 0.0619
_diffrn_reflns_av_sigmaI/netI 0.0647
_diffrn_reflns_limit_h_max 15
_diffrn_reflns_limit_h_min -15
_diffrn_reflns_limit_k_max 36
_diffrn_reflns_limit_k_min -39
_diffrn_reflns_limit_l_max 49
_diffrn_reflns_limit_l_min -50
_diffrn_reflns_number 57744
_diffrn_reflns_theta_full 25.02
_diffrn_reflns_theta_max 25.02
_diffrn_reflns_theta_min 2.41
_exptl_absorpt_coefficient_mu 3.952
_exptl_absorpt_correction_T_max 0.6276
_exptl_absorpt_correction_T_min 0.3645
_exptl_absorpt_correction_type multi-scan
_exptl_absorpt_process_details sadabs
_exptl_crystal_colour colourless
_exptl_crystal_density_diffrn 1.679
_exptl_crystal_density_method 'not measured'
_exptl_crystal_description block
_exptl_crystal_F_000 8928
_exptl_crystal_size_max 0.32
_exptl_crystal_size_mid 0.18
_exptl_crystal_size_min 0.13
_refine_diff_density_max 1.608
_refine_diff_density_min -1.445
_refine_diff_density_rms 0.153
_refine_ls_extinction_method none
_refine_ls_goodness_of_fit_ref 1.039
_refine_ls_hydrogen_treatment constr
_refine_ls_matrix_type full
_refine_ls_number_parameters 1112
_refine_ls_number_reflns 16252
_refine_ls_number_restraints 0
_refine_ls_restrained_S_all 1.039
_refine_ls_R_factor_all 0.0609
_refine_ls_R_factor_gt 0.0448
_refine_ls_shift/su_max 0.001
_refine_ls_shift/su_mean 0.000
_refine_ls_structure_factor_coef Fsqd
_refine_ls_weighting_details 'calc w=1/[\s^2^(Fo^2^)+(0.0486P)^2^+41.7880P] where P=(Fo^2^+2Fc^2^)/3'
_refine_ls_weighting_scheme calc
_refine_ls_wR_factor_gt 0.1039
_refine_ls_wR_factor_ref 0.1119
_reflns_number_gt 12748
_reflns_number_total 16252
_reflns_threshold_expression >2sigma(I)
_cod_data_source_file ic5b02801_si_007.cif
_cod_data_source_block 1424437
_cod_depositor_comments
;
The following automatic conversions were performed:

data item '_symmetry_cell_setting' value 'Monoclinic' was changed to
'monoclinic' in accordance with the
/home/saulius/struct/COD-crude-data/automatic-downloads/DataCite-retrospective/ACS/depositions/lib/dictionaries/cif_core.dic
dictionary named 'cif_core.dic' version 2.4.2 last updated on
2011-04-26.

Automatic conversion script
Id: cif_fix_values 6909 2019-04-08 15:41:33Z antanas 
;
_cod_original_cell_volume 18390.6(6)
_cod_original_sg_symbol_H-M 'C2/c   '
_cod_database_code 4347151

loop_
_symmetry_equiv_pos_as_xyz
'x, y, z'
'-x, y, -z+1/2'
'x+1/2, y+1/2, z'
'-x+1/2, y+1/2, -z+1/2'
'-x, -y, -z'
'x, -y, z-1/2'
'-x+1/2, -y+1/2, -z'
'x+1/2, -y+1/2, z-1/2'

loop_
_atom_site_label
_atom_site_type_symbol
_atom_site_fract_x
_atom_site_fract_y
_atom_site_fract_z
_atom_site_U_iso_or_equiv
_atom_site_adp_type
_atom_site_occupancy
_atom_site_symmetry_multiplicity
_atom_site_calc_flag
_atom_site_refinement_flags
_atom_site_disorder_assembly
_atom_site_disorder_group
Er1 Er 0.60319(3) 0.680829(10) 0.118313(7) 0.02378(9) Uani 1 1 d . . .
Er2 Er 0.76954(2) 0.563457(10) 0.133810(7) 0.02166(9) Uani 1 1 d . . .
Er3 Er 0.84722(3) 0.431204(10) 0.104918(8) 0.02860(10) Uani 1 1 d . . .
Er4 Er 0.97964(3) 0.304149(10) 0.133974(7) 0.02289(9) Uani 1 1 d . . .
N1 N 1.0405(8) 0.6336(3) 0.1844(3) 0.097(4) Uani 1 1 d . . .
N2 N 0.7886(9) 0.4632(4) -0.0029(2) 0.091(3) Uani 1 1 d . . .
O1 O 0.7110(5) 0.59455(18) 0.17828(13) 0.0441(15) Uani 1 1 d . . .
O2 O 0.7099(4) 0.65666(17) 0.15914(12) 0.0385(14) Uani 1 1 d . . .
O3 O 0.5070(4) 0.69526(17) 0.34791(13) 0.0414(15) Uani 1 1 d . . .
O4 O 0.5419(4) 0.75628(17) 0.33072(13) 0.0405(14) Uani 1 1 d . . .
O5 O 0.7778(5) 0.61107(17) 0.09709(13) 0.0449(15) Uani 1 1 d . . .
O6 O 0.7008(5) 0.66726(17) 0.08073(13) 0.0462(16) Uani 1 1 d . . .
O7 O 1.0528(5) 0.60818(19) -0.07798(14) 0.0569(18) Uani 1 1 d . . .
O8 O 0.9713(6) 0.66355(19) -0.09292(15) 0.061(2) Uani 1 1 d . . .
O9 O 0.9182(4) 0.54131(18) 0.11830(15) 0.0480(16) Uani 1 1 d . . .
O10 O 0.9540(4) 0.48200(17) 0.10079(15) 0.0489(16) Uani 1 1 d . . .
O11 O 1.5925(4) 0.55933(17) 0.12524(15) 0.0462(15) Uani 1 1 d . . .
O12 O 1.5361(5) 0.62104(17) 0.11265(15) 0.0475(16) Uani 1 1 d . . .
O13 O 0.7826(5) 0.51369(17) 0.16922(12) 0.0422(14) Uani 1 1 d . . .
O14 O 0.7959(5) 0.45261(17) 0.15095(12) 0.0426(15) Uani 1 1 d . . .
O15 O 1.0184(5) 0.41671(18) 0.35535(13) 0.0467(15) Uani 1 1 d . . .
O16 O 0.9903(5) 0.35590(18) 0.33464(13) 0.0486(16) Uani 1 1 d . . .
O17 O 0.7150(5) 0.5251(2) 0.08930(15) 0.0575(18) Uani 1 1 d . . .
O18 O 0.6914(6) 0.4594(2) 0.08908(16) 0.070(2) Uani 1 1 d . . .
O19 O 0.4370(5) 0.75873(19) 0.09644(14) 0.0595(18) Uani 1 1 d . . .
O20 O 0.4910(5) 0.70377(19) 0.07659(13) 0.0507(16) Uani 1 1 d . . .
O21 O 0.7521(4) 0.37784(17) 0.11388(15) 0.0449(15) Uani 1 1 d . . .
O22 O 0.8155(4) 0.31893(18) 0.13065(17) 0.0548(18) Uani 1 1 d . . .
O23 O 0.1493(5) 0.29607(19) 0.14530(17) 0.0565(18) Uani 1 1 d . . .
O24 O 0.1910(4) 0.23713(18) 0.12708(14) 0.0499(16) Uani 1 1 d . . .
O25 O 0.9043(5) 0.59812(19) 0.16339(15) 0.0539(17) Uani 1 1 d . . .
O26 O 0.8132(6) 0.4396(3) 0.04823(19) 0.084(2) Uani 1 1 d . . .
S1 S 0.6565(2) 0.61046(8) 0.24060(5) 0.0525(6) Uani 1 1 d . . .
S2 S 0.5867(2) 0.64723(7) 0.30205(5) 0.0508(6) Uani 1 1 d . . .
S3 S 0.8784(2) 0.59321(7) 0.04296(5) 0.0471(6) Uani 1 1 d . . .
S4 S 0.9734(2) 0.59172(7) -0.02076(5) 0.0511(7) Uani 1 1 d . . .
S5 S 1.09916(17) 0.58215(6) 0.11019(7) 0.0493(6) Uani 1 1 d . . .
S6 S 1.32579(17) 0.61043(6) 0.11186(7) 0.0502(6) Uani 1 1 d . . .
S7 S 0.8503(6) 0.4994(2) 0.23583(16) 0.041(3) Uani 0.503(19) 1 d P A 1
S8 S 0.9287(7) 0.4650(3) 0.30351(18) 0.043(3) Uani 0.503(19) 1 d P A 1
S9 S 0.5480(19) 0.4513(5) 0.0341(5) 0.067(4) Uani 0.50 1 d P B 1
S10 S 0.3631(14) 0.7019(4) 0.0162(4) 0.064(3) Uani 0.50 1 d P C 1
S11 S 0.63183(19) 0.27670(7) 0.13305(9) 0.0722(9) Uani 1 1 d . . .
S12 S 0.40838(19) 0.24656(7) 0.13604(8) 0.0652(8) Uani 1 1 d . . .
S7' S 0.8153(6) 0.4071(2) 0.20621(16) 0.039(2) Uani 0.497(19) 1 d P A 2
S8' S 0.8956(7) 0.3724(2) 0.27319(16) 0.048(3) Uani 0.497(19) 1 d P A 2
S9' S 0.5909(13) 0.5457(4) 0.0326(4) 0.067(3) Uani 0.50 1 d P . 2
S10' S 0.2918(8) 0.7860(3) 0.0468(2) 0.064(2) Uani 0.50 1 d P . 2
C1 C 0.7058(6) 0.6316(3) 0.18170(18) 0.0346(19) Uani 1 1 d . . .
C2 C 0.5444(6) 0.7188(2) 0.32925(18) 0.0322(19) Uani 1 1 d . . .
C3 C 0.6884(6) 0.6474(2) 0.21322(18) 0.0338(19) Uani 1 1 d . . .
C4 C 0.6901(6) 0.6872(3) 0.2234(2) 0.045(2) Uani 1 1 d . . .
C5 C 0.6543(6) 0.6865(3) 0.25542(18) 0.040(2) Uani 1 1 d . . .
C6 C 0.6346(7) 0.6489(3) 0.2661(2) 0.043(2) Uani 1 1 d . . .
C7 C 0.5906(6) 0.6997(2) 0.30278(17) 0.0332(19) Uani 1 1 d . . .
C8 C 0.6282(7) 0.7198(3) 0.2772(2) 0.047(2) Uani 1 1 d . . .
C9 C 0.7151(8) 0.7166(3) 0.21011(19) 0.057(3) Uani 1 1 d . . .
H9 H 0.7345 0.7393 0.1998 0.068 Uiso 1 1 calc R . .
C10 C 0.6356(9) 0.7547(4) 0.2730(2) 0.063(3) Uani 1 1 d . . .
H10 H 0.6414 0.7821 0.2696 0.076 Uiso 1 1 calc R . .
C11 C 0.7570(7) 0.6382(2) 0.07686(18) 0.035(2) Uani 1 1 d . . .
C12 C 0.9899(8) 0.6341(3) -0.0744(2) 0.047(2) Uani 1 1 d . . .
C13 C 0.7999(7) 0.6344(2) 0.04658(18) 0.039(2) Uani 1 1 d . . .
C14 C 0.7889(8) 0.6590(3) 0.0202(2) 0.053(3) Uani 1 1 d . . .
C15 C 0.8476(8) 0.6440(3) -0.0039(2) 0.048(3) Uani 1 1 d . . .
C16 C 0.8992(7) 0.6092(2) 0.00592(19) 0.041(2) Uani 1 1 d . . .
C17 C 0.9378(7) 0.6325(3) -0.04594(19) 0.044(2) Uani 1 1 d . . .
C18 C 0.8700(8) 0.6572(3) -0.0344(2) 0.056(3) Uani 1 1 d . . .
C19 C 0.7186(11) 0.6943(3) 0.0157(3) 0.094(5) Uani 1 1 d . . .
H19A H 0.6530 0.6871 0.0214 0.142 Uiso 1 1 calc R . .
H19B H 0.7104 0.7026 -0.0063 0.142 Uiso 1 1 calc R . .
H19C H 0.7473 0.7159 0.0290 0.142 Uiso 1 1 calc R . .
C20 C 0.8287(11) 0.6948(3) -0.0508(3) 0.094(5) Uani 1 1 d . . .
H20A H 0.8447 0.6951 -0.0723 0.141 Uiso 1 1 calc R . .
H20B H 0.8593 0.7177 -0.0394 0.141 Uiso 1 1 calc R . .
H20C H 0.7556 0.6958 -0.0513 0.141 Uiso 1 1 calc R . .
C21 C 0.9767(6) 0.5165(2) 0.10904(19) 0.0327(18) Uani 1 1 d . . .
C22 C 1.5218(7) 0.5840(3) 0.11723(19) 0.037(2) Uani 1 1 d . . .
C23 C 1.0834(6) 0.5307(2) 0.1081(2) 0.0358(19) Uani 1 1 d . . .
C24 C 1.1742(6) 0.5099(2) 0.10850(19) 0.0345(19) Uani 1 1 d . . .
C25 C 1.2598(6) 0.5369(2) 0.11037(19) 0.0319(18) Uani 1 1 d . . .
C26 C 1.2280(6) 0.5764(2) 0.1102(2) 0.040(2) Uani 1 1 d . . .
C27 C 1.4147(6) 0.5710(2) 0.1138(2) 0.0353(19) Uani 1 1 d . . .
C28 C 1.3694(6) 0.5338(2) 0.11208(19) 0.0336(19) Uani 1 1 d . . .
C29 C 1.1829(7) 0.4651(2) 0.1083(2) 0.048(2) Uani 1 1 d . . .
H29A H 1.1165 0.4535 0.1088 0.071 Uiso 1 1 calc R . .
H29B H 1.2289 0.4566 0.1268 0.071 Uiso 1 1 calc R . .
H29C H 1.2090 0.4567 0.0893 0.071 Uiso 1 1 calc R . .
C30 C 1.4274(7) 0.4949(2) 0.1123(2) 0.053(3) Uani 1 1 d . . .
H30A H 1.4027 0.4799 0.0934 0.079 Uiso 1 1 calc R . .
H30B H 1.4171 0.4796 0.1309 0.079 Uiso 1 1 calc R . .
H30C H 1.4992 0.5003 0.1128 0.079 Uiso 1 1 calc R . .
C31 C 0.7947(6) 0.4767(2) 0.17284(17) 0.0306(18) Uani 1 1 d . A .
C32 C 0.9819(7) 0.3933(3) 0.3335(2) 0.040(2) Uani 1 1 d . A .
C33 C 0.8129(6) 0.4612(2) 0.20654(19) 0.036(2) Uani 1 1 d . . .
C34 C 0.8097(17) 0.4238(9) 0.2186(6) 0.043(6) Uani 0.503(19) 1 d P A 1
C35 C 0.8558(7) 0.4162(3) 0.2492(2) 0.057(3) Uani 1 1 d . . .
C36 C 0.8721(7) 0.4565(3) 0.2620(2) 0.056(3) Uani 1 1 d . A .
C37 C 0.9275(7) 0.4109(3) 0.3030(2) 0.041(2) Uani 1 1 d . . .
C38 C 0.8735(19) 0.3932(10) 0.2766(5) 0.047(6) Uani 0.503(19) 1 d P A 1
C39 C 0.785(2) 0.3888(9) 0.1997(6) 0.043(6) Uani 0.503(19) 1 d P A 1
C40 C 0.871(2) 0.3501(10) 0.2716(5) 0.058(7) Uani 0.503(19) 1 d P A 1
C41 C 0.6727(8) 0.4939(3) 0.0788(2) 0.051(2) Uani 1 1 d . B .
C42 C 0.6014(8) 0.4959(3) 0.0477(2) 0.057(3) Uani 1 1 d . . .
C43 C 0.572(5) 0.5294(13) 0.0289(14) 0.063(12) Uani 0.50 1 d P . 1
C44 C 0.4902(9) 0.4782(3) 0.0012(3) 0.070(3) Uani 1 1 d . . .
C45 C 0.597(2) 0.5731(7) 0.0323(6) 0.064(7) Uani 0.50 1 d P D 1
C46 C 0.4338(7) 0.7342(3) 0.07470(19) 0.045(2) Uani 1 1 d . C .
C47 C 0.3629(8) 0.7390(3) 0.0447(2) 0.051(2) Uani 1 1 d . . .
C48 C 0.294(3) 0.7706(11) 0.0368(7) 0.063(9) Uani 0.50 1 d P . 1
C49 C 0.2693(9) 0.7312(3) -0.0061(3) 0.075(3) Uani 1 1 d . . .
C50 C 0.266(2) 0.8084(8) 0.0540(6) 0.081(9) Uani 0.50 1 d P E 1
C51 C 0.7431(6) 0.3429(3) 0.1247(2) 0.042(2) Uani 1 1 d . . .
C52 C 0.2123(7) 0.2725(3) 0.1363(2) 0.040(2) Uani 1 1 d . . .
C53 C 0.6401(6) 0.3289(2) 0.1293(2) 0.043(2) Uani 1 1 d . . .
C54 C 0.5500(6) 0.3479(2) 0.1306(2) 0.046(2) Uani 1 1 d . . .
C55 C 0.4701(6) 0.3200(2) 0.1337(2) 0.043(2) Uani 1 1 d . . .
C56 C 0.5040(7) 0.2809(3) 0.1350(3) 0.051(3) Uani 1 1 d . . .
C57 C 0.3188(6) 0.2843(3) 0.1368(2) 0.046(2) Uani 1 1 d . . .
C58 C 0.3609(7) 0.3229(3) 0.1359(2) 0.047(2) Uani 1 1 d . . .
C59 C 0.5368(8) 0.3926(3) 0.1295(3) 0.071(3) Uani 1 1 d . . .
H59A H 0.6016 0.4052 0.1365 0.106 Uiso 1 1 calc R . .
H59B H 0.4884 0.4003 0.1434 0.106 Uiso 1 1 calc R . .
H59C H 0.5119 0.4007 0.1080 0.106 Uiso 1 1 calc R . .
C60 C 0.3001(8) 0.3607(3) 0.1359(3) 0.074(4) Uani 1 1 d . . .
H60A H 0.2283 0.3547 0.1308 0.110 Uiso 1 1 calc R . .
H60B H 0.3200 0.3787 0.1202 0.110 Uiso 1 1 calc R . .
H60C H 0.3130 0.3729 0.1566 0.110 Uiso 1 1 calc R . .
C61 C 0.9545(9) 0.6287(3) 0.1645(3) 0.068(3) Uani 1 1 d . . .
H61 H 0.9313 0.6496 0.1509 0.081 Uiso 1 1 calc R . .
C62 C 1.0825(15) 0.6017(6) 0.2057(5) 0.180(9) Uani 1 1 d . . .
H62A H 1.0287 0.5835 0.2091 0.270 Uiso 1 1 calc R . .
H62B H 1.1125 0.6128 0.2258 0.270 Uiso 1 1 calc R . .
H62C H 1.1342 0.5876 0.1962 0.270 Uiso 1 1 calc R . .
C63 C 1.0987(14) 0.6710(5) 0.1841(5) 0.170(9) Uani 1 1 d . . .
H63A H 1.0775 0.6850 0.1645 0.255 Uiso 1 1 calc R . .
H63B H 1.1706 0.6651 0.1859 0.255 Uiso 1 1 calc R . .
H63C H 1.0861 0.6875 0.2018 0.255 Uiso 1 1 calc R . .
C64 C 0.8210(10) 0.4667(4) 0.0292(3) 0.091(4) Uani 1 1 d . . .
H64 H 0.8502 0.4908 0.0369 0.109 Uiso 1 1 calc R . .
C65 C 0.7984(16) 0.4982(5) -0.0212(4) 0.161(8) Uani 1 1 d . . .
H65A H 0.7338 0.5040 -0.0340 0.241 Uiso 1 1 calc R . .
H65B H 0.8497 0.4939 -0.0349 0.241 Uiso 1 1 calc R . .
H65C H 0.8182 0.5202 -0.0071 0.241 Uiso 1 1 calc R . .
C66 C 0.7490(15) 0.4310(5) -0.0204(4) 0.145(7) Uani 1 1 d . . .
H66A H 0.8021 0.4185 -0.0303 0.217 Uiso 1 1 calc R . .
H66B H 0.6950 0.4398 -0.0366 0.217 Uiso 1 1 calc R . .
H66C H 0.7220 0.4122 -0.0066 0.217 Uiso 1 1 calc R . .
C34' C 0.832(2) 0.4789(10) 0.2356(7) 0.043(7) Uani 0.497(19) 1 d P A 2
C38' C 0.907(3) 0.4492(11) 0.2935(8) 0.049(8) Uani 0.497(19) 1 d P A 2
C39' C 0.850(2) 0.5209(10) 0.2390(7) 0.046(7) Uani 0.497(19) 1 d P A 2
C40' C 0.931(2) 0.4855(10) 0.3115(7) 0.048(7) Uani 0.497(19) 1 d P A 2
C43' C 0.546(8) 0.4665(16) 0.030(2) 0.076(17) Uani 0.50 1 d P B 2
C45' C 0.546(2) 0.4225(9) 0.0376(6) 0.078(8) Uani 0.50 1 d P B 2
C48' C 0.344(5) 0.7165(14) 0.0174(15) 0.064(12) Uani 0.50 1 d P C 2
C50' C 0.393(2) 0.6781(8) 0.0107(6) 0.073(8) Uani 0.50 1 d P C 2

loop_
_atom_site_aniso_label
_atom_site_aniso_U_11
_atom_site_aniso_U_22
_atom_site_aniso_U_33
_atom_site_aniso_U_23
_atom_site_aniso_U_13
_atom_site_aniso_U_12
Er1 0.02278(19) 0.03029(19) 0.01906(17) 0.00014(13) 0.00573(14) 0.00041(14)
Er2 0.02113(18) 0.02801(18) 0.01587(16) 0.00129(13) 0.00272(13) 0.00179(14)
Er3 0.0249(2) 0.0335(2) 0.02776(19) -0.00365(15) 0.00524(15) -0.00501(15)
Er4 0.02165(19) 0.02910(19) 0.01839(17) 0.00052(13) 0.00451(13) -0.00126(14)
N1 0.072(8) 0.086(8) 0.119(10) -0.014(7) -0.040(7) -0.020(6)
N2 0.110(10) 0.127(10) 0.035(6) 0.004(6) 0.005(6) 0.014(7)
O1 0.052(4) 0.050(4) 0.033(3) -0.011(3) 0.013(3) 0.011(3)
O2 0.039(4) 0.055(4) 0.022(3) 0.003(3) 0.005(3) 0.016(3)
O3 0.037(4) 0.052(4) 0.039(3) -0.007(3) 0.022(3) -0.006(3)
O4 0.047(4) 0.043(4) 0.035(3) -0.010(3) 0.019(3) -0.001(3)
O5 0.057(4) 0.049(4) 0.033(3) 0.012(3) 0.020(3) 0.012(3)
O6 0.067(4) 0.045(4) 0.033(3) 0.006(3) 0.027(3) 0.017(3)
O7 0.073(5) 0.063(4) 0.039(4) -0.004(3) 0.023(4) 0.011(4)
O8 0.089(6) 0.060(4) 0.041(4) 0.014(3) 0.034(4) 0.012(4)
O9 0.030(4) 0.058(4) 0.057(4) -0.011(3) 0.011(3) 0.003(3)
O10 0.030(4) 0.044(4) 0.073(5) -0.001(3) 0.008(3) -0.008(3)
O11 0.031(4) 0.048(4) 0.061(4) -0.001(3) 0.013(3) 0.001(3)
O12 0.041(4) 0.040(4) 0.062(4) -0.009(3) 0.010(3) -0.016(3)
O13 0.052(4) 0.046(4) 0.027(3) 0.009(3) 0.002(3) 0.010(3)
O14 0.052(4) 0.053(4) 0.023(3) 0.002(3) 0.007(3) 0.008(3)
O15 0.045(4) 0.065(4) 0.026(3) 0.012(3) -0.008(3) -0.001(3)
O16 0.057(4) 0.047(4) 0.038(4) 0.022(3) -0.004(3) 0.000(3)
O17 0.046(4) 0.083(5) 0.040(4) -0.022(3) -0.004(3) -0.008(4)
O18 0.066(5) 0.087(6) 0.050(4) 0.000(4) -0.013(4) 0.019(4)
O19 0.081(5) 0.056(4) 0.033(4) -0.010(3) -0.020(3) 0.004(4)
O20 0.055(4) 0.062(4) 0.030(3) -0.001(3) -0.014(3) 0.015(3)
O21 0.029(3) 0.044(4) 0.062(4) -0.005(3) 0.010(3) -0.010(3)
O22 0.019(3) 0.054(4) 0.094(5) -0.004(4) 0.014(3) 0.004(3)
O23 0.025(4) 0.062(4) 0.084(5) 0.010(4) 0.010(3) -0.003(3)
O24 0.037(4) 0.052(4) 0.060(4) 0.002(3) 0.005(3) -0.018(3)
O25 0.047(4) 0.055(4) 0.058(4) -0.011(3) 0.001(3) -0.011(3)
O26 0.083(6) 0.110(7) 0.056(5) 0.023(5) 0.002(4) 0.011(5)
S1 0.0657(18) 0.0608(16) 0.0320(12) -0.0077(11) 0.0101(12) 0.0109(13)
S2 0.0573(16) 0.0609(16) 0.0366(13) -0.0108(11) 0.0145(12) -0.0003(12)
S3 0.0642(17) 0.0491(14) 0.0338(12) 0.0168(10) 0.0271(12) 0.0238(12)
S4 0.0747(18) 0.0506(14) 0.0354(13) 0.0107(10) 0.0330(13) 0.0234(13)
S5 0.0231(12) 0.0331(12) 0.0919(19) -0.0069(12) 0.0092(12) 0.0029(9)
S6 0.0277(12) 0.0324(12) 0.0908(19) -0.0050(12) 0.0093(12) -0.0042(10)
S7 0.054(4) 0.044(7) 0.022(3) 0.011(5) 0.000(2) -0.004(5)
S8 0.042(4) 0.055(8) 0.030(6) 0.013(5) -0.006(4) -0.006(5)
S9 0.066(5) 0.070(9) 0.054(7) -0.013(8) -0.028(5) 0.014(9)
S10 0.077(8) 0.063(9) 0.039(4) -0.015(6) -0.030(4) 0.023(6)
S11 0.0308(14) 0.0375(14) 0.154(3) 0.0146(16) 0.0329(17) 0.0031(11)
S12 0.0355(14) 0.0323(13) 0.132(3) 0.0071(14) 0.0263(16) -0.0039(11)
S7' 0.052(4) 0.044(5) 0.018(4) 0.004(3) -0.003(3) 0.008(3)
S8' 0.063(5) 0.042(6) 0.035(3) 0.014(4) -0.009(3) 0.004(4)
S9' 0.066(6) 0.070(9) 0.054(5) -0.013(7) -0.028(4) 0.014(8)
S10' 0.077(5) 0.063(6) 0.039(5) -0.015(4) -0.030(4) 0.023(5)
C1 0.029(5) 0.049(5) 0.027(4) -0.006(4) 0.006(4) 0.008(4)
C2 0.025(4) 0.048(5) 0.026(4) -0.011(4) 0.010(3) -0.007(4)
C3 0.032(5) 0.046(5) 0.024(4) -0.002(4) 0.008(4) 0.005(4)
C4 0.026(5) 0.062(6) 0.047(6) -0.034(5) 0.010(4) 0.004(4)
C5 0.032(5) 0.063(6) 0.025(4) -0.016(4) 0.008(4) 0.003(4)
C6 0.034(5) 0.065(6) 0.031(5) -0.007(4) 0.008(4) -0.001(4)
C7 0.030(5) 0.047(5) 0.026(4) -0.010(4) 0.012(4) -0.006(4)
C8 0.037(5) 0.081(7) 0.025(5) -0.021(5) 0.017(4) -0.012(5)
C9 0.082(8) 0.072(7) 0.017(4) -0.007(4) 0.009(5) 0.034(6)
C10 0.083(8) 0.081(8) 0.030(5) -0.006(5) 0.026(5) 0.043(7)
C11 0.047(5) 0.037(5) 0.025(4) 0.004(4) 0.018(4) 0.007(4)
C12 0.068(7) 0.047(6) 0.031(5) 0.004(4) 0.026(5) 0.007(5)
C13 0.053(6) 0.039(5) 0.029(5) 0.010(4) 0.027(4) 0.015(4)
C14 0.077(7) 0.049(6) 0.039(5) 0.015(4) 0.028(5) 0.026(5)
C15 0.071(7) 0.047(5) 0.035(5) 0.013(4) 0.033(5) 0.024(5)
C16 0.061(6) 0.035(5) 0.034(5) 0.008(4) 0.030(4) 0.012(4)
C17 0.063(6) 0.045(5) 0.029(5) 0.011(4) 0.025(5) 0.013(5)
C18 0.082(8) 0.051(6) 0.043(6) 0.017(4) 0.036(6) 0.020(5)
C19 0.136(13) 0.093(9) 0.067(8) 0.034(7) 0.060(8) 0.066(9)
C20 0.144(13) 0.088(9) 0.061(8) 0.043(7) 0.054(8) 0.054(8)
C21 0.023(4) 0.036(5) 0.038(5) 0.001(4) 0.000(4) 0.000(4)
C22 0.036(5) 0.040(5) 0.038(5) -0.011(4) 0.012(4) -0.008(4)
C23 0.028(5) 0.039(5) 0.042(5) -0.008(4) 0.011(4) 0.003(4)
C24 0.026(5) 0.035(5) 0.043(5) -0.005(4) 0.006(4) -0.001(4)
C25 0.026(4) 0.030(4) 0.041(5) 0.002(3) 0.006(4) -0.002(3)
C26 0.029(5) 0.034(5) 0.056(6) -0.010(4) 0.009(4) 0.001(4)
C27 0.029(5) 0.033(5) 0.045(5) -0.004(4) 0.006(4) -0.001(4)
C28 0.030(5) 0.035(5) 0.038(5) -0.001(4) 0.014(4) 0.004(4)
C29 0.032(5) 0.036(5) 0.077(7) -0.003(4) 0.013(5) -0.004(4)
C30 0.040(6) 0.037(5) 0.081(7) 0.004(5) 0.009(5) -0.001(4)
C31 0.035(5) 0.037(5) 0.021(4) -0.001(4) 0.008(3) 0.009(4)
C32 0.036(5) 0.055(6) 0.028(5) 0.012(4) 0.000(4) -0.003(4)
C33 0.033(5) 0.047(5) 0.028(5) 0.015(4) 0.007(4) 0.007(4)
C34 0.042(12) 0.062(17) 0.028(13) 0.008(11) 0.016(10) 0.013(11)
C35 0.041(6) 0.089(8) 0.040(6) 0.037(6) 0.002(5) -0.004(5)
C36 0.039(6) 0.091(8) 0.039(6) 0.035(5) 0.006(5) 0.016(5)
C37 0.035(5) 0.057(6) 0.029(5) 0.016(4) 0.000(4) -0.002(4)
C38 0.043(14) 0.065(19) 0.032(12) 0.013(13) 0.003(9) 0.014(13)
C39 0.057(17) 0.053(17) 0.016(11) 0.006(11) -0.002(10) 0.010(12)
C40 0.074(19) 0.064(18) 0.031(11) 0.022(13) -0.017(11) 0.003(15)
C41 0.049(6) 0.067(7) 0.035(5) -0.014(5) -0.005(5) 0.005(5)
C42 0.062(7) 0.069(7) 0.035(5) -0.006(5) -0.011(5) 0.010(6)
C43 0.06(3) 0.08(3) 0.040(19) -0.01(2) -0.015(17) 0.02(2)
C44 0.062(7) 0.096(8) 0.044(6) -0.011(6) -0.019(5) 0.034(7)
C45 0.074(17) 0.049(14) 0.061(15) 0.000(14) -0.018(12) -0.004(15)
C46 0.052(6) 0.055(6) 0.022(5) -0.008(4) -0.017(4) 0.006(5)
C47 0.061(7) 0.050(6) 0.033(5) -0.006(4) -0.018(4) 0.013(5)
C48 0.071(18) 0.07(2) 0.04(2) -0.004(14) -0.020(15) 0.020(19)
C49 0.071(8) 0.089(9) 0.054(7) 0.011(6) -0.027(6) 0.006(7)
C50 0.09(2) 0.074(18) 0.066(16) -0.049(14) -0.030(13) 0.044(15)
C51 0.024(5) 0.038(5) 0.066(6) -0.005(4) 0.014(4) -0.008(4)
C52 0.029(5) 0.034(5) 0.055(6) 0.004(4) 0.006(4) -0.012(4)
C53 0.019(4) 0.037(5) 0.078(7) 0.002(4) 0.019(4) -0.001(4)
C54 0.024(5) 0.035(5) 0.080(7) 0.000(4) 0.012(5) -0.001(4)
C55 0.025(5) 0.029(5) 0.078(7) -0.005(4) 0.019(5) -0.005(4)
C56 0.031(5) 0.037(5) 0.090(8) 0.009(5) 0.023(5) -0.005(4)
C57 0.026(5) 0.041(5) 0.075(7) -0.001(4) 0.020(5) -0.006(4)
C58 0.027(5) 0.040(5) 0.077(7) 0.001(5) 0.015(5) -0.003(4)
C59 0.044(6) 0.047(6) 0.123(10) 0.012(6) 0.018(7) -0.011(5)
C60 0.039(6) 0.047(6) 0.138(11) 0.004(6) 0.025(7) -0.007(5)
C61 0.054(7) 0.071(8) 0.074(8) -0.007(6) -0.008(6) -0.006(6)
C62 0.157(19) 0.168(19) 0.19(2) 0.033(16) -0.075(16) -0.045(15)
C63 0.137(17) 0.123(15) 0.22(2) 0.004(14) -0.071(15) -0.047(13)
C64 0.088(11) 0.111(11) 0.070(9) -0.003(8) -0.001(8) 0.008(8)
C65 0.20(2) 0.155(18) 0.131(16) 0.039(14) 0.020(15) -0.024(15)
C66 0.151(18) 0.154(17) 0.124(15) -0.036(13) 0.003(13) -0.011(13)
C34' 0.039(14) 0.063(19) 0.028(12) 0.019(15) 0.008(10) -0.002(15)
C38' 0.044(19) 0.07(2) 0.036(19) 0.019(14) -0.001(13) 0.000(15)
C39' 0.056(14) 0.051(17) 0.026(13) 0.023(14) -0.006(10) 0.002(17)
C40' 0.047(14) 0.060(19) 0.033(15) 0.014(14) -0.005(11) 0.003(16)
C43' 0.07(3) 0.10(5) 0.05(3) -0.01(3) -0.014(18) 0.01(4)
C45' 0.081(19) 0.082(19) 0.055(15) 0.001(16) -0.039(12) 0.002(19)
C48' 0.08(3) 0.06(3) 0.039(15) -0.01(2) -0.030(16) 0.02(2)
C50' 0.08(2) 0.063(18) 0.062(16) -0.014(14) -0.024(13) 0.032(15)

loop_
_atom_type_symbol
_atom_type_description
_atom_type_scat_dispersion_real
_atom_type_scat_dispersion_imag
_atom_type_scat_source
C C 0.0033 0.0016 'International Tables Vol C Tables 4.2.6.8 and 6.1.1.4'
H H 0.0000 0.0000 'International Tables Vol C Tables 4.2.6.8 and 6.1.1.4'
N N 0.0061 0.0033 'International Tables Vol C Tables 4.2.6.8 and 6.1.1.4'
O O 0.0106 0.0060 'International Tables Vol C Tables 4.2.6.8 and 6.1.1.4'
S S 0.1246 0.1234 'International Tables Vol C Tables 4.2.6.8 and 6.1.1.4'
Er Er -0.2586 4.9576 'International Tables Vol C Tables 4.2.6.8 and 6.1.1.4'

loop_
_geom_angle_atom_site_label_1
_geom_angle_atom_site_label_2
_geom_angle_atom_site_label_3
_geom_angle
_geom_angle_site_symmetry_1
_geom_angle_site_symmetry_3
O12 Er1 O24 172.0(2) 1_455 3
O12 Er1 O2 87.4(2) 1_455 .
O24 Er1 O2 85.5(2) 3 .
O12 Er1 O6 90.0(2) 1_455 .
O24 Er1 O6 87.3(2) 3 .
O2 Er1 O6 96.6(2) . .
O12 Er1 O3 88.8(2) 1_455 2_655
O24 Er1 O3 94.6(2) 3 2_655
O2 Er1 O3 88.8(2) . 2_655
O6 Er1 O3 174.4(2) . 2_655
O12 Er1 O20 90.9(2) 1_455 .
O24 Er1 O20 96.3(2) 3 .
O2 Er1 O20 178.2(2) . .
O6 Er1 O20 83.8(2) . .
O3 Er1 O20 90.8(2) 2_655 .
O13 Er2 O5 172.2(2) . .
O13 Er2 O9 87.9(2) . .
O5 Er2 O9 84.5(2) . .
O13 Er2 O17 96.8(2) . .
O5 Er2 O17 82.5(2) . .
O9 Er2 O17 76.4(2) . .
O13 Er2 O11 92.4(2) . 1_455
O5 Er2 O11 94.6(2) . 1_455
O9 Er2 O11 145.6(2) . 1_455
O17 Er2 O11 69.4(2) . 1_455
O13 Er2 O25 91.7(2) . .
O5 Er2 O25 84.9(2) . .
O9 Er2 O25 72.3(2) . .
O17 Er2 O25 147.2(2) . .
O11 Er2 O25 142.0(2) 1_455 .
O13 Er2 O1 78.3(2) . .
O5 Er2 O1 107.0(2) . .
O9 Er2 O1 139.6(2) . .
O17 Er2 O1 142.4(2) . .
O11 Er2 O1 73.6(2) 1_455 .
O25 Er2 O1 70.4(2) . .
O10 Er3 O21 173.5(2) . .
O10 Er3 O14 95.4(2) . .
O21 Er3 O14 82.2(2) . .
O10 Er3 O18 102.4(3) . .
O21 Er3 O18 82.9(3) . .
O14 Er3 O18 75.8(2) . .
O10 Er3 O7 89.2(2) . 5_765
O21 Er3 O7 90.0(2) . 5_765
O14 Er3 O7 151.2(2) . 5_765
O18 Er3 O7 130.9(2) . 5_765
O10 Er3 O15 77.9(2) . 2_755
O21 Er3 O15 95.7(2) . 2_755
O14 Er3 O15 74.5(2) . 2_755
O18 Er3 O15 150.2(2) . 2_755
O7 Er3 O15 78.8(2) 5_765 2_755
O10 Er3 O26 82.2(3) . .
O21 Er3 O26 103.4(3) . .
O14 Er3 O26 142.0(2) . .
O18 Er3 O26 67.8(3) . .
O7 Er3 O26 66.8(3) 5_765 .
O15 Er3 O26 140.2(2) 2_755 .
O16 Er4 O22 87.3(2) 2_755 .
O16 Er4 O19 170.7(2) 2_755 3_545
O22 Er4 O19 87.8(3) . 3_545
O16 Er4 O8 92.4(2) 2_755 5_765
O22 Er4 O8 103.4(3) . 5_765
O19 Er4 O8 81.1(2) 3_545 5_765
O16 Er4 O4 101.0(2) 2_755 4_645
O22 Er4 O4 89.3(2) . 4_645
O19 Er4 O4 86.8(2) 3_545 4_645
O8 Er4 O4 162.0(2) 5_765 4_645
O16 Er4 O23 82.8(2) 2_755 1_655
O22 Er4 O23 169.6(3) . 1_655
O19 Er4 O23 102.5(3) 3_545 1_655
O8 Er4 O23 80.4(3) 5_765 1_655
O4 Er4 O23 89.3(2) 4_645 1_655
C61 N1 C62 121.2(12) . .
C61 N1 C63 120.2(13) . .
C62 N1 C63 118.5(13) . .
C66 N2 C64 130.3(14) . .
C66 N2 C65 114.2(14) . .
C64 N2 C65 115.5(14) . .
C1 O1 Er2 123.7(5) . .
C1 O2 Er1 137.0(5) . .
C2 O3 Er1 151.9(5) . 2_655
C2 O4 Er4 139.0(5) . 4_655
C11 O5 Er2 164.5(6) . .
C11 O6 Er1 131.8(5) . .
C12 O7 Er3 157.0(6) . 5_765
C12 O8 Er4 144.5(6) . 5_765
C21 O9 Er2 155.8(6) . .
C21 O10 Er3 145.5(5) . .
C22 O11 Er2 134.1(5) . 1_655
C22 O12 Er1 160.2(6) . 1_655
C31 O13 Er2 144.6(5) . .
C31 O14 Er3 153.0(5) . .
C32 O15 Er3 147.2(6) . 2_755
C32 O16 Er4 145.0(6) . 2_755
C41 O17 Er2 146.8(6) . .
C41 O18 Er3 127.8(7) . .
C46 O19 Er4 167.0(7) . 3_455
C46 O20 Er1 129.7(5) . .
C51 O21 Er3 151.5(6) . .
C51 O22 Er4 151.0(6) . .
C52 O23 Er4 134.6(6) . 1_455
C52 O24 Er1 159.3(6) . 3_445
C61 O25 Er2 144.0(8) . .
C64 O26 Er3 136.3(9) . .
C6 S1 C3 88.0(4) . .
C6 S2 C7 88.2(4) . .
C16 S3 C13 90.4(4) . .
C16 S4 C17 90.4(4) . .
C26 S5 C23 89.9(4) . .
C26 S6 C27 89.7(4) . .
C33 S7 C36 82.2(5) . .
C37 S8 C36 80.3(5) . .
C42 S9 C44 86.1(9) . .
C47 S10 C49 84.4(7) . .
C56 S11 C53 89.9(4) . .
C56 S12 C57 91.1(4) . .
C33 S7' C35 80.2(5) . .
C37 S8' C35 80.5(5) . .
C42 S9' C44 83.0(7) . 5_665
C47 S10' C49 81.4(6) . 7_565
O1 C1 O2 123.7(7) . .
O1 C1 C3 118.3(7) . .
O2 C1 C3 117.9(7) . .
O4 C2 O3 125.2(7) . .
O4 C2 C7 118.8(7) . .
O3 C2 C7 116.0(7) . .
C4 C3 C1 128.2(8) . .
C4 C3 S1 117.0(6) . .
C1 C3 S1 114.8(6) . .
C9 C4 C3 128.9(8) . .
C9 C4 C5 125.4(8) . .
C3 C4 C5 105.7(8) . .
C6 C5 C4 114.3(7) . .
C6 C5 C8 113.7(7) . .
C4 C5 C8 131.9(8) . .
C5 C6 S2 115.4(6) . .
C5 C6 S1 114.8(6) . .
S2 C6 S1 129.7(6) . .
C8 C7 C2 126.4(8) . .
C8 C7 S2 118.1(6) . .
C2 C7 S2 115.3(5) . .
C10 C8 C7 128.7(8) . .
C10 C8 C5 126.8(8) . .
C7 C8 C5 104.5(8) . .
C4 C9 H9 180.0 . .
C8 C10 H10 180.0 . .
O6 C11 O5 123.5(7) . .
O6 C11 C13 119.2(7) . .
O5 C11 C13 117.2(7) . .
O7 C12 O8 123.7(7) . .
O7 C12 C17 118.5(8) . .
O8 C12 C17 117.7(8) . .
C14 C13 C11 130.0(7) . .
C14 C13 S3 113.3(5) . .
C11 C13 S3 116.6(6) . .
C13 C14 C15 111.0(7) . .
C13 C14 C19 124.5(7) . .
C15 C14 C19 124.3(8) . .
C16 C15 C18 112.0(7) . .
C16 C15 C14 111.6(7) . .
C18 C15 C14 136.3(8) . .
C15 C16 S4 113.3(6) . .
C15 C16 S3 113.7(6) . .
S4 C16 S3 133.0(5) . .
C18 C17 C12 132.9(8) . .
C18 C17 S4 112.8(6) . .
C12 C17 S4 114.3(6) . .
C17 C18 C15 111.5(8) . .
C17 C18 C20 123.8(7) . .
C15 C18 C20 124.6(8) . .
C14 C19 H19A 109.5 . .
C14 C19 H19B 109.5 . .
H19A C19 H19B 109.5 . .
C14 C19 H19C 109.5 . .
H19A C19 H19C 109.5 . .
H19B C19 H19C 109.5 . .
C18 C20 H20A 109.5 . .
C18 C20 H20B 109.5 . .
H20A C20 H20B 109.5 . .
C18 C20 H20C 109.5 . .
H20A C20 H20C 109.5 . .
H20B C20 H20C 109.5 . .
O10 C21 O9 125.7(8) . .
O10 C21 C23 119.0(7) . .
O9 C21 C23 115.3(7) . .
O11 C22 O12 124.2(8) . .
O11 C22 C27 119.9(7) . .
O12 C22 C27 115.9(8) . .
C24 C23 C21 131.0(7) . .
C24 C23 S5 113.7(6) . .
C21 C23 S5 115.0(6) . .
C23 C24 C25 110.8(7) . .
C23 C24 C29 124.7(7) . .
C25 C24 C29 124.5(7) . .
C26 C25 C24 111.3(7) . .
C26 C25 C28 111.7(7) . .
C24 C25 C28 137.0(7) . .
C25 C26 S5 114.1(6) . .
C25 C26 S6 114.1(6) . .
S5 C26 S6 131.7(5) . .
C28 C27 C22 132.8(8) . .
C28 C27 S6 113.2(6) . .
C22 C27 S6 114.0(6) . .
C27 C28 C25 111.2(7) . .
C27 C28 C30 124.3(8) . .
C25 C28 C30 124.5(7) . .
C24 C29 H29A 109.5 . .
C24 C29 H29B 109.5 . .
H29A C29 H29B 109.5 . .
C24 C29 H29C 109.5 . .
H29A C29 H29C 109.5 . .
H29B C29 H29C 109.5 . .
C28 C30 H30A 109.5 . .
C28 C30 H30B 109.5 . .
H30A C30 H30B 109.5 . .
C28 C30 H30C 109.5 . .
H30A C30 H30C 109.5 . .
H30B C30 H30C 109.5 . .
O14 C31 O13 124.7(7) . .
O14 C31 C33 118.0(7) . .
O13 C31 C33 117.2(7) . .
O15 C32 O16 124.9(8) . .
O15 C32 C37 118.3(8) . .
O16 C32 C37 116.7(8) . .
C34 C33 C34' 94.2(15) . .
C34 C33 C31 131.9(15) . .
C34' C33 C31 133.8(15) . .
C34 C33 S7 114.6(14) . .
C31 C33 S7 113.5(6) . .
C34' C33 S7' 116.3(14) . .
C31 C33 S7' 109.8(6) . .
S7 C33 S7' 135.4(6) . .
C33 C34 C35 120(2) . .
C33 C34 C39 124(2) . .
C35 C34 C39 114(2) . .
C34 C35 C38 153(2) . .
C34 C35 C36 101.7(15) . .
C38 C35 C36 101.8(16) . .
C34 C35 S8' 136.8(16) . .
C36 C35 S8' 121.5(8) . .
C38 C35 S7' 136.3(16) . .
C36 C35 S7' 121.8(7) . .
S8' C35 S7' 115.9(7) . .
C38' C36 C34' 157(3) . .
C38' C36 C35 102.1(17) . .
C34' C36 C35 100.4(17) . .
C38' C36 S7 137.7(18) . .
C35 C36 S7 120.1(7) . .
C34' C36 S8 138.4(17) . .
C35 C36 S8 121.2(7) . .
S7 C36 S8 118.3(7) . .
C38' C37 C38 96.4(17) . .
C38' C37 C32 132.1(16) . .
C38 C37 C32 131.3(15) . .
C38' C37 S8' 116.8(16) . .
C32 C37 S8' 110.8(7) . .
C38 C37 S8 116.4(15) . .
C32 C37 S8 112.1(7) . .
S8' C37 S8 136.2(6) . .
C37 C38 C35 117(2) . .
C37 C38 C40 123(2) . .
C35 C38 C40 116(2) . .
O17 C41 O18 126.8(10) . .
O17 C41 C42 118.2(10) . .
O18 C41 C42 114.5(9) . .
C43' C42 C43 100(3) . .
C43' C42 C41 131(2) . .
C43 C42 C41 128.2(17) . .
C43 C42 S9 116.3(18) . .
C41 C42 S9 115.5(9) . .
C41 C42 S9' 111.1(8) . .
S9 C42 S9' 133.4(9) . .
C42 C43 C44 116(3) . 5_665
C42 C43 C45 134(4) . .
C44 C43 C45 110(4) 5_665 .
C43' C44 C43 153(4) . 5_665
C43' C44 C44 105(3) . 5_665
C43 C44 C44 101(2) 5_665 5_665
C43 C44 S9 138(2) 5_665 .
C44 C44 S9 119.9(12) 5_665 .
C43' C44 S9' 137(3) . 5_665
C44 C44 S9' 117.5(11) 5_665 5_665
S9 C44 S9' 122.5(10) . 5_665
O19 C46 O20 122.2(8) . .
O19 C46 C47 121.5(9) . .
O20 C46 C47 116.3(7) . .
C48' C47 C48 100(2) . .
C48' C47 C46 133(2) . .
C48 C47 C46 126.7(13) . .
C48 C47 S10 116.1(14) . .
C46 C47 S10 117.2(8) . .
C48' C47 S10' 118.4(19) . .
C46 C47 S10' 108.5(7) . .
S10 C47 S10' 134.3(7) . .
C47 C48 C49 117(2) . 7_565
C47 C48 C50 134(3) . .
C49 C48 C50 109(3) 7_565 .
C48' C49 C48 153(3) . 7_565
C48' C49 C49 107(2) . 7_565
C48 C49 C49 99.7(17) 7_565 7_565
C48 C49 S10 137.4(16) 7_565 .
C49 C49 S10 122.8(11) 7_565 .
C48' C49 S10' 136(2) . 7_565
C49 C49 S10' 117.1(11) 7_565 7_565
S10 C49 S10' 120.0(8) . 7_565
O22 C51 O21 124.0(7) . .
O22 C51 C53 117.4(8) . .
O21 C51 C53 118.5(8) . .
O23 C52 O24 123.9(8) . .
O23 C52 C57 120.6(8) . .
O24 C52 C57 115.5(8) . .
C54 C53 C51 133.1(8) . .
C54 C53 S11 113.4(6) . .
C51 C53 S11 113.5(6) . .
C53 C54 C55 111.0(7) . .
C53 C54 C59 124.3(8) . .
C55 C54 C59 124.7(8) . .
C56 C55 C54 112.6(7) . .
C56 C55 C58 112.0(7) . .
C54 C55 C58 135.3(8) . .
C55 C56 S11 113.0(6) . .
C55 C56 S12 113.7(6) . .
S11 C56 S12 133.2(5) . .
C58 C57 C52 129.1(8) . .
C58 C57 S12 113.3(6) . .
C52 C57 S12 117.5(6) . .
C57 C58 C55 109.8(7) . .
C57 C58 C60 124.2(8) . .
C55 C58 C60 126.0(8) . .
C54 C59 H59A 109.5 . .
C54 C59 H59B 109.5 . .
H59A C59 H59B 109.5 . .
C54 C59 H59C 109.5 . .
H59A C59 H59C 109.5 . .
H59B C59 H59C 109.5 . .
C58 C60 H60A 109.5 . .
C58 C60 H60B 109.5 . .
H60A C60 H60B 109.5 . .
C58 C60 H60C 109.5 . .
H60A C60 H60C 109.5 . .
H60B C60 H60C 109.5 . .
O25 C61 N1 122.8(12) . .
O25 C61 H61 118.6 . .
N1 C61 H61 118.6 . .
N1 C62 H62A 109.5 . .
N1 C62 H62B 109.5 . .
H62A C62 H62B 109.5 . .
N1 C62 H62C 109.5 . .
H62A C62 H62C 109.5 . .
H62B C62 H62C 109.5 . .
N1 C63 H63A 109.5 . .
N1 C63 H63B 109.5 . .
H63A C63 H63B 109.5 . .
N1 C63 H63C 109.5 . .
H63A C63 H63C 109.5 . .
H63B C63 H63C 109.5 . .
O26 C64 N2 122.9(14) . .
O26 C64 H64 118.5 . .
N2 C64 H64 118.5 . .
N2 C65 H65A 109.5 . .
N2 C65 H65B 109.5 . .
H65A C65 H65B 109.5 . .
N2 C65 H65C 109.5 . .
H65A C65 H65C 109.5 . .
H65B C65 H65C 109.5 . .
N2 C66 H66A 109.5 . .
N2 C66 H66B 109.5 . .
H66A C66 H66B 109.5 . .
N2 C66 H66C 109.5 . .
H66A C66 H66C 109.5 . .
H66B C66 H66C 109.5 . .
C33 C34' C36 120(3) . .
C33 C34' C39' 122(3) . .
C36 C34' C39' 114(3) . .
C37 C38' C36 119(3) . .
C37 C38' C40' 128(3) . .
C36 C38' C40' 112(3) . .
C42 C43' C44 117(4) . .
C42 C43' C45' 126(5) . .
C44 C43' C45' 117(6) . .
C47 C48' C49 116(2) . .
C47 C48' C50' 127(5) . .
C49 C48' C50' 117(4) . .

loop_
_geom_bond_atom_site_label_1
_geom_bond_atom_site_label_2
_geom_bond_distance
_geom_bond_site_symmetry_2
Er1 O12 2.183(5) 1_455
Er1 O24 2.211(6) 3
Er1 O2 2.217(5) .
Er1 O6 2.225(5) .
Er1 O3 2.226(5) 2_655
Er1 O20 2.267(6) .
Er2 O13 2.227(5) .
Er2 O5 2.235(5) .
Er2 O9 2.272(5) .
Er2 O17 2.305(6) .
Er2 O11 2.311(6) 1_455
Er2 O25 2.329(7) .
Er2 O1 2.369(5) .
Er3 O10 2.226(6) .
Er3 O21 2.241(5) .
Er3 O14 2.263(5) .
Er3 O18 2.271(7) .
Er3 O7 2.276(6) 5_765
Er3 O15 2.312(6) 2_755
Er3 O26 2.390(8) .
Er4 O16 2.181(5) 2_755
Er4 O22 2.201(6) .
Er4 O19 2.209(6) 3_545
Er4 O8 2.215(6) 5_765
Er4 O4 2.232(5) 4_645
Er4 O23 2.232(6) 1_655
N1 C61 1.321(14) .
N1 C62 1.454(19) .
N1 C63 1.466(17) .
N2 C66 1.365(17) .
N2 C64 1.368(15) .
N2 C65 1.417(17) .
O1 C1 1.249(9) .
O2 C1 1.275(9) .
O3 C2 1.263(9) .
O3 Er1 2.226(5) 2_655
O4 C2 1.253(9) .
O4 Er4 2.232(5) 4_655
O5 C11 1.250(9) .
O6 C11 1.245(9) .
O7 C12 1.220(10) .
O7 Er3 2.276(6) 5_765
O8 C12 1.260(10) .
O8 Er4 2.215(5) 5_765
O9 C21 1.232(9) .
O10 C21 1.229(9) .
O11 C22 1.253(10) .
O11 Er2 2.311(6) 1_655
O12 C22 1.270(9) .
O12 Er1 2.183(5) 1_655
O13 C31 1.252(9) .
O14 C31 1.228(9) .
O15 C32 1.252(10) .
O15 Er3 2.312(6) 2_755
O16 C32 1.254(10) .
O16 Er4 2.181(5) 2_755
O17 C41 1.234(11) .
O18 C41 1.244(11) .
O19 C46 1.226(10) .
O19 Er4 2.209(6) 3_455
O20 C46 1.262(10) .
O21 C51 1.264(9) .
O22 C51 1.244(10) .
O23 C52 1.242(10) .
O23 Er4 2.232(6) 1_455
O24 C52 1.264(10) .
O24 Er1 2.211(6) 3_445
O25 C61 1.215(11) .
O26 C64 1.226(14) .
S1 C6 1.727(8) .
S1 C3 1.781(8) .
S2 C6 1.726(8) .
S2 C7 1.755(8) .
S3 C16 1.712(7) .
S3 C13 1.742(8) .
S4 C16 1.696(7) .
S4 C17 1.750(8) .
S5 C26 1.707(8) .
S5 C23 1.731(8) .
S6 C26 1.712(8) .
S6 C27 1.757(8) .
S7 C33 1.798(11) .
S7 C36 1.808(11) .
S8 C37 1.808(12) .
S8 C36 1.827(12) .
S9 C42 1.71(2) .
S9 C44 1.738(19) .
S10 C47 1.731(15) .
S10 C49 1.746(17) .
S11 C56 1.701(9) .
S11 C53 1.754(8) .
S12 C56 1.707(9) .
S12 C57 1.729(9) .
S7' C33 1.807(10) .
S7' C35 1.844(12) .
S8' C37 1.806(11) .
S8' C35 1.816(11) .
S9' C42 1.780(18) .
S9' C44 1.839(15) 5_665
S10' C47 1.834(12) .
S10' C49 1.883(13) 7_565
C1 C3 1.480(10) .
C2 C7 1.489(9) .
C3 C4 1.398(11) .
C4 C9 1.199(13) .
C4 C5 1.493(11) .
C5 C6 1.371(12) .
C5 C8 1.514(11) .
C7 C8 1.417(11) .
C8 C10 1.187(13) .
C9 H9 0.9300 .
C10 H10 0.9300 .
C11 C13 1.475(9) .
C12 C17 1.469(10) .
C13 C14 1.376(11) .
C14 C15 1.450(10) .
C14 C19 1.495(12) .
C15 C16 1.382(12) .
C15 C18 1.430(11) .
C17 C18 1.358(11) .
C18 C20 1.501(13) .
C19 H19A 0.9600 .
C19 H19B 0.9600 .
C19 H19C 0.9600 .
C20 H20A 0.9600 .
C20 H20B 0.9600 .
C20 H20C 0.9600 .
C21 C23 1.490(11) .
C22 C27 1.464(11) .
C23 C24 1.381(11) .
C24 C25 1.436(11) .
C24 C29 1.500(10) .
C25 C26 1.383(10) .
C25 C28 1.437(11) .
C27 C28 1.374(11) .
C28 C30 1.508(11) .
C29 H29A 0.9600 .
C29 H29B 0.9600 .
C29 H29C 0.9600 .
C30 H30A 0.9600 .
C30 H30B 0.9600 .
C30 H30C 0.9600 .
C31 C33 1.503(10) .
C32 C37 1.505(11) .
C33 C34 1.35(3) .
C33 C34' 1.36(3) .
C34 C35 1.37(3) .
C34 C39 1.43(5) .
C35 C38 1.38(3) .
C35 C36 1.456(15) .
C36 C38' 1.37(3) .
C36 C34' 1.38(3) .
C37 C38' 1.36(4) .
C37 C38 1.37(3) .
C38 C40 1.46(5) .
C41 C42 1.505(13) .
C42 C43' 1.38(8) .
C42 C43 1.39(6) .
C43 C44 1.44(5) 5_665
C43 C45 1.50(4) .
C44 C43' 1.38(7) .
C44 C43 1.44(5) 5_665
C44 C44 1.49(2) 5_665
C44 S9' 1.839(15) 5_665
C46 C47 1.472(12) .
C47 C48' 1.37(6) .
C47 C48 1.40(4) .
C48 C49 1.44(3) 7_565
C48 C50 1.52(3) .
C49 C48' 1.38(6) .
C49 C48 1.44(3) 7_565
C49 C49 1.47(2) 7_565
C49 S10' 1.883(13) 7_565
C51 C53 1.472(11) .
C52 C57 1.452(11) .
C53 C54 1.355(11) .
C54 C55 1.424(11) .
C54 C59 1.501(11) .
C55 C56 1.381(11) .
C55 C58 1.456(11) .
C57 C58 1.406(11) .
C58 C60 1.495(12) .
C59 H59A 0.9600 .
C59 H59B 0.9600 .
C59 H59C 0.9600 .
C60 H60A 0.9600 .
C60 H60B 0.9600 .
C60 H60C 0.9600 .
C61 H61 0.9300 .
C62 H62A 0.9600 .
C62 H62B 0.9600 .
C62 H62C 0.9600 .
C63 H63A 0.9600 .
C63 H63B 0.9600 .
C63 H63C 0.9600 .
C64 H64 0.9300 .
C65 H65A 0.9600 .
C65 H65B 0.9600 .
C65 H65C 0.9600 .
C66 H66A 0.9600 .
C66 H66B 0.9600 .
C66 H66C 0.9600 .
C34' C39' 1.43(5) .
C38' C40' 1.44(5) .
C43' C45' 1.51(5) .
C48' C50' 1.49(3) .

loop_
_platon_squeeze_void_nr
_platon_squeeze_void_average_x
_platon_squeeze_void_average_y
_platon_squeeze_void_average_z
_platon_squeeze_void_volume
_platon_squeeze_void_count_electrons
1 0.000 -0.104 0.250 598.4 19.5
2 0.000 0.104 0.750 598.7 20.5
3 1.012 0.246 0.558 237.0 22.8
4 -0.012 0.246 0.942 237.1 23.6
5 0.512 0.254 0.058 237.1 23.1
6 0.488 0.254 0.442 237.1 24.3
7 0.500 0.396 0.250 598.3 19.5
8 0.500 0.604 0.750 598.7 20.5
9 0.512 0.746 0.558 237.0 22.8
10 0.488 0.746 0.942 237.1 23.6
11 0.012 0.754 0.058 237.1 23.1
12 0.988 0.754 0.442 237.1 24.3
